data_7244246
loop_
_publ_author_name
'Yamashita, Yutaro'
'Tashiro, Shohei'
'Shionoya, Mitsuhiko'

_publ_section_title
;
 Orientational isomerisation of guest molecules in equilibrium in a
 tubular host crystal formed via halogen and hydrogen bonding
;
_journal_name_full CrystEngComm
_journal_paper_doi 10.1039/D1CE01654G
_journal_year 2022
_chemical_formula_moiety 'Br, C7 H8 Br2 N, C0.5 H Cl'
_chemical_formula_sum 'C7.5 H9 Br3 Cl N'
_chemical_formula_weight 388.34
_space_group_crystal_system orthorhombic
_space_group_IT_number 56
_space_group_name_Hall '-P 2ab 2ac'
_space_group_name_H-M_alt 'P c c n'
_atom_sites_solution_hydrogens geom
_audit_creation_date 2021-11-24
_audit_creation_method
;
Olex2 1.2
(compiled May 18 2018 14:05:52 for OlexSys, GUI svn.r5506)
;
_audit_update_record
;
2021-11-26 deposited with the CCDC.	2022-01-18 downloaded from the CCDC.
;
_cell_angle_alpha 90
_cell_angle_beta 90
_cell_angle_gamma 90
_cell_formula_units_Z 8
_cell_length_a 23.3030(2)
_cell_length_b 11.39340(10)
_cell_length_c 8.87830(10)
_cell_measurement_reflns_used 5038
_cell_measurement_temperature 183
_cell_measurement_theta_max 71.4930
_cell_measurement_theta_min 3.8020
_cell_volume 2357.19(4)
_computing_cell_refinement 'CrysAlisPro 1.171.39.46e (Rigaku OD, 2018)'
_computing_data_collection 'CrysAlisPro 1.171.39.46e (Rigaku OD, 2018)'
_computing_data_reduction 'CrysAlisPro 1.171.39.46e (Rigaku OD, 2018)'
_computing_molecular_graphics 'Olex2 (Dolomanov et al., 2009)'
_computing_publication_material 'Olex2 (Dolomanov et al., 2009)'
_computing_structure_refinement 'ShelXL (Sheldrick, 2015)'
_diffrn_ambient_temperature 183
_diffrn_detector 'CCD plate'
_diffrn_measured_fraction_theta_full 0.999
_diffrn_measured_fraction_theta_max 0.982
_diffrn_measurement_details
;
List of Runs (angles in degrees, time in seconds):

  # Type    Start    End  Width  t~exp~   \w     \q     \k     \f   Frames
#--------------------------------------------------------------------------
  1  \w    -34.00  85.00   0.50    0.50    --    0.00  77.00 -60.00  238
  2  \w      8.00  33.00   0.50    0.50    --    0.00  57.00 -90.00   50
  3  \w     53.00 119.00   0.50    0.50    --   95.70 -82.00-180.00  132
  4  \w     90.00 121.00   0.50    0.50    --   95.70 -30.00   0.00   62
  5  \w     56.00  84.00   0.50    0.50    --   95.70 -61.00-180.00   56
  6  \w      7.00  52.00   0.50    0.50    --   95.70 -61.00-180.00   90
  7  \w     23.00  76.00   0.50    0.50    --   95.70 -30.00   0.00  106
  8  \w     88.00 116.00   0.50    0.50    --   95.70 -61.00-180.00   56
  9  \w     16.00 126.00   0.50    0.50    --   95.70 -30.00-120.00  220
;
_diffrn_measurement_device 'four-circle diffractometer'
_diffrn_measurement_device_type 'XtaLAB AFC12 (RINC): Kappa single'
_diffrn_measurement_method '\w scans'
_diffrn_orient_matrix_type 'CrysAlisPro convention (1999,Acta A55,543-557)'
_diffrn_orient_matrix_UB_11 -0.0650691000
_diffrn_orient_matrix_UB_12 0.0218026000
_diffrn_orient_matrix_UB_13 -0.0118176000
_diffrn_orient_matrix_UB_21 -0.0102425000
_diffrn_orient_matrix_UB_22 -0.1329939000
_diffrn_orient_matrix_UB_23 -0.0158422000
_diffrn_orient_matrix_UB_31 -0.0054656000
_diffrn_orient_matrix_UB_32 -0.0107282000
_diffrn_orient_matrix_UB_33 0.1724520000
_diffrn_radiation_monochromator mirror
_diffrn_radiation_probe x-ray
_diffrn_radiation_type CuK\a
_diffrn_radiation_wavelength 1.54184
_diffrn_reflns_av_R_equivalents 0.0358
_diffrn_reflns_av_unetI/netI 0.0323
_diffrn_reflns_Laue_measured_fraction_full 0.999
_diffrn_reflns_Laue_measured_fraction_max 0.982
_diffrn_reflns_limit_h_max 27
_diffrn_reflns_limit_h_min -28
_diffrn_reflns_limit_k_max 13
_diffrn_reflns_limit_k_min -13
_diffrn_reflns_limit_l_max 10
_diffrn_reflns_limit_l_min -5
_diffrn_reflns_number 6936
_diffrn_reflns_point_group_measured_fraction_full 0.999
_diffrn_reflns_point_group_measured_fraction_max 0.982
_diffrn_reflns_theta_full 67.684
_diffrn_reflns_theta_max 72.059
_diffrn_reflns_theta_min 3.794
_diffrn_source 'Rotating-anode X-ray tube (dual wavelength)'
_diffrn_source_type 'Rigaku (Cu) X-ray DW Source'
_exptl_absorpt_coefficient_mu 14.422
_exptl_absorpt_correction_T_max 1.00000
_exptl_absorpt_correction_T_min 0.47678
_exptl_absorpt_correction_type multi-scan
_exptl_absorpt_process_details
;
CrysAlisPro 1.171.39.46e (Rigaku Oxford Diffraction, 2018)
Empirical absorption correction using spherical harmonics,
 implemented in SCALE3 ABSPACK scaling algorithm.
;
_exptl_crystal_colour colourless
_exptl_crystal_colour_primary colourless
_exptl_crystal_density_diffrn 2.189
_exptl_crystal_description plate
_exptl_crystal_F_000 1464
_exptl_crystal_size_max 0.2
_exptl_crystal_size_mid 0.1
_exptl_crystal_size_min 0.03
_refine_diff_density_max 1.086
_refine_diff_density_min -1.263
_refine_diff_density_rms 0.168
_refine_ls_extinction_method none
_refine_ls_goodness_of_fit_ref 1.117
_refine_ls_hydrogen_treatment constr
_refine_ls_matrix_type full
_refine_ls_number_parameters 120
_refine_ls_number_reflns 2273
_refine_ls_number_restraints 0
_refine_ls_restrained_S_all 1.117
_refine_ls_R_factor_all 0.0466
_refine_ls_R_factor_gt 0.0446
_refine_ls_shift/su_max 0.001
_refine_ls_shift/su_mean 0.000
_refine_ls_structure_factor_coef Fsqd
_refine_ls_weighting_details 'w=1/[\s^2^(Fo^2^)+(0.0716P)^2^+8.3041P] where P=(Fo^2^+2Fc^2^)/3'
_refine_ls_weighting_scheme calc
_refine_ls_wR_factor_gt 0.1250
_refine_ls_wR_factor_ref 0.1272
_reflns_Friedel_coverage 0.000
_reflns_number_gt 2126
_reflns_number_total 2273
_reflns_threshold_expression 'I > 2\s(I)'
_cod_data_source_file d1ce01654g2.cif
_cod_data_source_block DCM_183K
_cod_original_formula_sum 'C7.50 H9 Br3 Cl N'
_cod_database_code 7244246
_shelx_shelxl_version_number 2017/1
_chemical_oxdiff_formula CHNBrCl
_shelx_space_group_comment
;
The symmetry employed for this shelxl refinement is uniquely defined
by the following loop, which should always be used as a source of
symmetry information in preference to the above space-group names.
They are only intended as comments.
;
_shelx_estimated_absorpt_t_max 0.672
_shelx_estimated_absorpt_t_min 0.161
_reflns_odcompleteness_completeness 99.92
_reflns_odcompleteness_iscentric 1
_reflns_odcompleteness_theta 66.97
_olex2_refinement_description
;
1. Fixed Uiso
 At 1.2 times of:
  All C(H) groups, All C(H,H) groups, All N(H) groups
2. Others
 Sof(C1GB)=Sof(H1GC)=Sof(H1GD)=0.5*(1-FVAR(2))
 Sof(C1GA)=Sof(H1GA)=Sof(H1GB)=0.5*FVAR(2)
3.a Secondary CH2 refined with riding coordinates:
 C7(H7A,H7B), C1(H1A,H1B), C1GA(H1GA,H1GB), C1GB(H1GC,H1GD)
3.b Aromatic/amide H refined with riding coordinates:
 N1(H1), C4(H4), C6(H6), C3(H3)
;
_olex2_submission_special_instructions 'No special instructions were received'
_oxdiff_exptl_absorpt_empirical_details
;
Empirical correction (ABSPACK) includes:
- Absorption correction using spherical harmonics
- Frame scaling
;
_oxdiff_exptl_absorpt_empirical_full_max 1.756
_oxdiff_exptl_absorpt_empirical_full_min 0.653

loop_
_space_group_symop_operation_xyz
'x, y, z'
'-x+1/2, -y+1/2, z'
'-x, y+1/2, -z+1/2'
'x+1/2, -y, -z+1/2'
'-x, -y, -z'
'x-1/2, y-1/2, -z'
'x, -y-1/2, z-1/2'
'-x-1/2, y, z-1/2'

loop_
_atom_site_label
_atom_site_type_symbol
_atom_site_fract_x
_atom_site_fract_y
_atom_site_fract_z
_atom_site_U_iso_or_equiv
_atom_site_adp_type
_atom_site_occupancy
_atom_site_site_symmetry_order
_atom_site_calc_flag
_atom_site_refinement_flags_posn
_atom_site_refinement_flags_adp
_atom_site_refinement_flags_occupancy
_atom_site_disorder_assembly
_atom_site_disorder_group
Br3 Br 0.40860(2) 0.36882(4) 1.13769(6) 0.02966(19) Uani 1 1 d . . . . .
Br2 Br 0.44724(2) 0.82885(4) 0.60523(6) 0.0327(2) Uani 1 1 d . . . . .
Br1 Br 0.23881(2) 0.42360(6) 0.53958(8) 0.0483(2) Uani 1 1 d . . . . .
Cl1G Cl 0.31148(10) 0.7656(3) 0.3105(5) 0.1296(14) Uani 1 1 d . . . . .
N1 N 0.40922(18) 0.4558(4) 0.7968(5) 0.0307(9) Uani 1 1 d . . . . .
H1 H 0.412695 0.430422 0.890040 0.037 Uiso 1 1 calc R . . . .
C5 C 0.4410(2) 0.5814(4) 0.6022(5) 0.0252(10) Uani 1 1 d . . . . .
C4 C 0.4461(2) 0.5371(4) 0.7468(5) 0.0266(10) Uani 1 1 d . . . . .
H4 H 0.475854 0.564523 0.810839 0.032 Uiso 1 1 calc R . . . .
C2 C 0.3608(2) 0.4494(4) 0.5634(5) 0.0278(10) Uani 1 1 d . . . . .
C6 C 0.3978(2) 0.5355(4) 0.5106(5) 0.0265(9) Uani 1 1 d . . . . .
H6 H 0.393680 0.563670 0.410506 0.032 Uiso 1 1 calc R . . . .
C7 C 0.4802(2) 0.6760(4) 0.5492(6) 0.0299(10) Uani 1 1 d . . . . .
H7A H 0.484875 0.671341 0.438561 0.036 Uiso 1 1 calc R . . . .
H7B H 0.518496 0.666636 0.596251 0.036 Uiso 1 1 calc R . . . .
C3 C 0.3674(2) 0.4116(4) 0.7110(6) 0.0304(10) Uani 1 1 d . . . . .
H3 H 0.342112 0.354078 0.751101 0.036 Uiso 1 1 calc R . . . .
C1 C 0.3160(2) 0.3940(6) 0.4650(7) 0.0417(13) Uani 1 1 d . . . . .
H1A H 0.322677 0.308271 0.460447 0.050 Uiso 1 1 calc R . . . .
H1B H 0.319552 0.425599 0.361524 0.050 Uiso 1 1 calc R . . . .
C1GA C 0.250000 0.750000 0.392(3) 0.076(9) Uani 0.50(3) 2 d S T P A 1
H1GA H 0.254175 0.681090 0.458679 0.091 Uiso 0.248(16) 1 calc R . . A 1
H1GB H 0.245825 0.818909 0.458679 0.091 Uiso 0.248(16) 1 calc R . . A 1
C1GB C 0.250000 0.750000 0.232(3) 0.107(13) Uani 0.50(3) 2 d S T P A 2
H1GC H 0.245830 0.818836 0.164857 0.128 Uiso 0.252(16) 1 calc R . . A 2
H1GD H 0.254170 0.681163 0.164858 0.128 Uiso 0.252(16) 1 calc R . . A 2

loop_
_atom_site_aniso_label
_atom_site_aniso_U_11
_atom_site_aniso_U_22
_atom_site_aniso_U_33
_atom_site_aniso_U_23
_atom_site_aniso_U_13
_atom_site_aniso_U_12
Br3 0.0263(3) 0.0353(3) 0.0274(3) 0.0055(2) 0.00086(19) -0.00371(19)
Br2 0.0379(3) 0.0257(3) 0.0346(3) 0.00077(19) 0.0049(2) -0.0025(2)
Br1 0.0287(4) 0.0677(5) 0.0485(4) -0.0123(3) 0.0003(2) -0.0015(3)
Cl1G 0.0501(11) 0.146(3) 0.193(4) 0.080(3) 0.0109(16) 0.0088(15)
N1 0.035(2) 0.031(2) 0.026(2) 0.0061(17) 0.0023(17) 0.0042(17)
C5 0.025(2) 0.023(2) 0.027(2) -0.0018(17) 0.0037(18) 0.0014(18)
C4 0.025(2) 0.029(2) 0.025(2) -0.0005(19) -0.0025(17) 0.0021(18)
C2 0.023(2) 0.031(2) 0.030(2) -0.007(2) 0.0056(19) -0.0018(19)
C6 0.026(2) 0.030(2) 0.024(2) 0.0006(19) 0.0016(18) 0.0011(19)
C7 0.028(2) 0.027(2) 0.034(3) 0.000(2) 0.001(2) -0.0034(19)
C3 0.031(2) 0.025(2) 0.036(3) 0.0009(19) 0.009(2) -0.0041(19)
C1 0.030(3) 0.054(3) 0.042(3) -0.017(3) 0.006(2) -0.008(2)
C1GA 0.087(18) 0.067(15) 0.074(17) 0.000 0.000 0.011(14)
C1GB 0.13(3) 0.14(3) 0.051(14) 0.000 0.000 -0.03(2)

loop_
_atom_type_symbol
_atom_type_description
_atom_type_scat_dispersion_real
_atom_type_scat_dispersion_imag
_atom_type_scat_source
C C 0.0181 0.0091 'International Tables Vol C Tables 4.2.6.8 and 6.1.1.4'
H H 0.0000 0.0000 'International Tables Vol C Tables 4.2.6.8 and 6.1.1.4'
Br Br -0.6763 1.2805 'International Tables Vol C Tables 4.2.6.8 and 6.1.1.4'
Cl Cl 0.3639 0.7018 'International Tables Vol C Tables 4.2.6.8 and 6.1.1.4'
N N 0.0311 0.0180 'International Tables Vol C Tables 4.2.6.8 and 6.1.1.4'

loop_
_geom_angle_atom_site_label_1
_geom_angle_atom_site_label_2
_geom_angle_atom_site_label_3
_geom_angle
_geom_angle_site_symmetry_1
_geom_angle_site_symmetry_3
_geom_angle_publ_flag
C4 N1 H1 118.7 . . ?
C3 N1 H1 118.7 . . ?
C3 N1 C4 122.6(4) . . ?
C4 C5 C6 117.7(4) . . ?
C4 C5 C7 120.3(4) . . ?
C6 C5 C7 122.0(4) . . ?
N1 C4 C5 120.4(4) . . ?
N1 C4 H4 119.8 . . ?
C5 C4 H4 119.8 . . ?
C6 C2 C3 118.0(4) . . ?
C6 C2 C1 122.2(5) . . ?
C3 C2 C1 119.8(5) . . ?
C5 C6 H6 119.4 . . ?
C2 C6 C5 121.1(5) . . ?
C2 C6 H6 119.4 . . ?
Br2 C7 H7A 109.9 . . ?
Br2 C7 H7B 109.9 . . ?
C5 C7 Br2 108.7(3) . . ?
C5 C7 H7A 109.9 . . ?
C5 C7 H7B 109.9 . . ?
H7A C7 H7B 108.3 . . ?
N1 C3 C2 120.2(4) . . ?
N1 C3 H3 119.9 . . ?
C2 C3 H3 119.9 . . ?
Br1 C1 H1A 109.3 . . ?
Br1 C1 H1B 109.3 . . ?
C2 C1 Br1 111.8(4) . . ?
C2 C1 H1A 109.3 . . ?
C2 C1 H1B 109.3 . . ?
H1A C1 H1B 107.9 . . ?
Cl1G C1GA Cl1G 127.0(18) 2_565 . ?
Cl1G C1GA H1GA 105.6 2_565 . ?
Cl1G C1GA H1GA 105.6 . . ?
Cl1G C1GA H1GB 105.6 2_565 . ?
Cl1G C1GA H1GB 105.6 . . ?
H1GA C1GA H1GB 106.1 . . ?
Cl1G C1GB Cl1G 128.4(18) 2_565 . ?
Cl1G C1GB H1GC 105.2 2_565 . ?
Cl1G C1GB H1GC 105.2 . . ?
Cl1G C1GB H1GD 105.2 2_565 . ?
Cl1G C1GB H1GD 105.2 . . ?
H1GC C1GB H1GD 105.9 . . ?

loop_
_geom_bond_atom_site_label_1
_geom_bond_atom_site_label_2
_geom_bond_distance
_geom_bond_site_symmetry_2
_geom_bond_publ_flag
Br2 C7 1.967(5) . ?
Br1 C1 1.946(6) . ?
Cl1G C1GA 1.613(13) . ?
Cl1G C1GB 1.603(13) . ?
N1 H1 0.8800 . ?
N1 C4 1.339(6) . ?
N1 C3 1.336(7) . ?
C5 C4 1.384(7) . ?
C5 C6 1.396(7) . ?
C5 C7 1.490(7) . ?
C4 H4 0.9500 . ?
C2 C6 1.388(7) . ?
C2 C3 1.388(7) . ?
C2 C1 1.500(7) . ?
C6 H6 0.9500 . ?
C7 H7A 0.9900 . ?
C7 H7B 0.9900 . ?
C3 H3 0.9500 . ?
C1 H1A 0.9900 . ?
C1 H1B 0.9900 . ?
C1GA H1GA 0.9900 . ?
C1GA H1GB 0.9900 . ?
C1GB H1GC 0.9900 . ?
C1GB H1GD 0.9900 . ?
